data_7022002
loop_
_publ_author_name
'Ku, Ka Wai'
'Au, Chi Wai'
'Chan, Hoi-Shan'
'Lee, Hung Kay'

_publ_section_title
;
 Divalent europium and ytterbium complexes supported by a bulky 2-pyridyl
 amido ligand: synthesis, structure and reactivity studies.
;
_journal_issue 8
_journal_name_full 'Dalton transactions (Cambridge, England : 2003)'
_journal_page_first 2841
_journal_page_last 2852
_journal_paper_doi 10.1039/c2dt30333g
_journal_volume 42
_journal_year 2013
_chemical_formula_sum 'C44 H66 K2 N4 O2'
_chemical_formula_weight 761.21
_chemical_name_systematic
;
?
;
_space_group_IT_number 2
_symmetry_cell_setting triclinic
_symmetry_space_group_name_Hall '-P 1'
_symmetry_space_group_name_H-M 'P -1'
_atom_sites_solution_hydrogens geom
_atom_sites_solution_primary direct
_atom_sites_solution_secondary difmap
_audit_creation_method SHELXL-97
_cell_angle_alpha 62.1870(10)
_cell_angle_beta 89.257(2)
_cell_angle_gamma 77.994(2)
_cell_formula_units_Z 1
_cell_length_a 10.2513(9)
_cell_length_b 11.0830(9)
_cell_length_c 11.6691(10)
_cell_measurement_reflns_used 70
_cell_measurement_temperature 173(2)
_cell_measurement_theta_max 15
_cell_measurement_theta_min 15
_cell_volume 1141.54(17)
_computing_cell_refinement 'BRUKER KAPPA APEXII DUO DIFFRACTOMETER'
_computing_data_collection 'BRUKER KAPPA APEXII DUO DIFFRACTOMETER'
_computing_data_reduction 'BRUKER KAPPA APEXII DUO DIFFRACTOMETER'
_computing_molecular_graphics 'SIEMENS SHELXTL'
_computing_publication_material 'SIEMENS SHELXTL'
_computing_structure_refinement 'SHELXL-97 (Sheldrick, 2008)'
_computing_structure_solution 'SHELXS-97 (Sheldrick, 2008)'
_diffrn_ambient_temperature 173(2)
_diffrn_measured_fraction_theta_full 0.975
_diffrn_measured_fraction_theta_max 0.975
_diffrn_measurement_device_type 'BRUKER KAPPA APEXII DUO DIFFRACTOMETER'
_diffrn_measurement_method 'PHI & OMEGA SCAN'
_diffrn_radiation_monochromator graphite
_diffrn_radiation_source 'fine-focus sealed tube'
_diffrn_radiation_type MoK\a
_diffrn_radiation_wavelength 0.71073
_diffrn_reflns_av_R_equivalents 0.0774
_diffrn_reflns_av_sigmaI/netI 0.0739
_diffrn_reflns_limit_h_max 12
_diffrn_reflns_limit_h_min -12
_diffrn_reflns_limit_k_max 13
_diffrn_reflns_limit_k_min -13
_diffrn_reflns_limit_l_max 13
_diffrn_reflns_limit_l_min -14
_diffrn_reflns_number 12915
_diffrn_reflns_theta_full 25.25
_diffrn_reflns_theta_max 25.25
_diffrn_reflns_theta_min 1.98
_exptl_absorpt_coefficient_mu 0.244
_exptl_absorpt_correction_T_max 0.7291
_exptl_absorpt_correction_T_min 0.6366
_exptl_absorpt_correction_type empirical
_exptl_crystal_colour colourless
_exptl_crystal_density_diffrn 1.107
_exptl_crystal_density_method 'not measured'
_exptl_crystal_description block
_exptl_crystal_F_000 412
_exptl_crystal_size_max 0.50
_exptl_crystal_size_mid 0.40
_exptl_crystal_size_min 0.30
_refine_diff_density_max 0.370
_refine_diff_density_min -0.293
_refine_diff_density_rms 0.061
_refine_ls_extinction_coef 0.029(5)
_refine_ls_extinction_expression Fc^*^=kFc[1+0.001xFc^2^\l^3^/sin(2\q)]^-1/4^
_refine_ls_extinction_method SHELXL
_refine_ls_goodness_of_fit_ref 1.028
_refine_ls_hydrogen_treatment riding
_refine_ls_matrix_type full
_refine_ls_number_parameters 236
_refine_ls_number_reflns 4021
_refine_ls_number_restraints 0
_refine_ls_restrained_S_all 1.028
_refine_ls_R_factor_all 0.0722
_refine_ls_R_factor_gt 0.0520
_refine_ls_shift/su_max 0.001
_refine_ls_shift/su_mean 0.000
_refine_ls_structure_factor_coef Fsqd
_refine_ls_weighting_details 'calc w=1/[\s^2^(Fo^2^)+(0.0813P)^2^+0.1629P] where P=(Fo^2^+2Fc^2^)/3'
_refine_ls_weighting_scheme calc
_refine_ls_wR_factor_gt 0.1368
_refine_ls_wR_factor_ref 0.1517
_reflns_number_gt 3107
_reflns_number_total 4021
_reflns_threshold_expression >2sigma(I)
_cod_data_source_file c2dt30333g.txt
_cod_data_source_block KKWKL4(ET2O)(low)
_cod_depositor_comments
;
The following automatic conversions were performed:

'_symmetry_cell_setting' value 'Triclinic' changed to 'triclinic'
according to /home/saulius/struct/CIF-dictionaries/cif_core.dic
dictionary named 'cif_core.dic' version 2.4.2 from 2011-04-26.

Automatic conversion script
Id: cif_fix_values 1891 2012-01-12 08:04:46Z andrius 
;
_cod_original_sg_symbol_H-M P-1
_cod_database_code 7022002

loop_
_symmetry_equiv_pos_as_xyz
'x, y, z'
'-x, -y, -z'

loop_
_atom_site_label
_atom_site_type_symbol
_atom_site_fract_x
_atom_site_fract_y
_atom_site_fract_z
_atom_site_U_iso_or_equiv
_atom_site_adp_type
_atom_site_occupancy
_atom_site_symmetry_multiplicity
_atom_site_calc_flag
_atom_site_refinement_flags
K1 K 0.91159(5) 0.87848(5) 0.57680(5) 0.0314(2) Uani 1 1 d .
O1 O 0.75839(17) 0.68802(19) 0.67529(18) 0.0409(5) Uani 1 1 d .
C1 C 0.7948(2) 1.0860(2) 0.2074(2) 0.0246(5) Uani 1 1 d .
C2 C 0.7189(2) 1.0073(2) 0.1811(2) 0.0283(5) Uani 1 1 d .
C3 C 0.6097(2) 1.0776(3) 0.0870(2) 0.0356(6) Uani 1 1 d .
H3A H 0.5595 1.0245 0.0689 0.043 Uiso 1 1 calc R
C4 C 0.5723(2) 1.2208(3) 0.0198(2) 0.0383(6) Uani 1 1 d .
H4A H 0.4972 1.2660 -0.0438 0.046 Uiso 1 1 calc R
C5 C 0.6448(2) 1.2990(3) 0.0454(2) 0.0347(6) Uani 1 1 d .
H5A H 0.6183 1.3984 -0.0004 0.042 Uiso 1 1 calc R
C6 C 0.7561(2) 1.2342(2) 0.1373(2) 0.0294(5) Uani 1 1 d .
C7 C 0.8400(3) 1.3198(3) 0.1610(2) 0.0377(6) Uani 1 1 d .
H7A H 0.8627 1.2752 0.2572 0.045 Uiso 1 1 calc R
C8 C 0.9731(3) 1.3127(3) 0.0992(3) 0.0475(7) Uani 1 1 d .
H8A H 1.0186 1.2145 0.1298 0.071 Uiso 1 1 calc R
H8B H 1.0303 1.3588 0.1244 0.071 Uiso 1 1 calc R
H8C H 0.9550 1.3604 0.0042 0.071 Uiso 1 1 calc R
C9 C 0.7684(4) 1.4721(3) 0.1155(3) 0.0604(9) Uani 1 1 d .
H9A H 0.6840 1.4753 0.1555 0.091 Uiso 1 1 calc R
H9B H 0.7498 1.5211 0.0206 0.091 Uiso 1 1 calc R
H9C H 0.8256 1.5177 0.1414 0.091 Uiso 1 1 calc R
C10 C 0.7500(3) 0.8486(3) 0.2555(3) 0.0390(6) Uani 1 1 d .
H10A H 0.8343 0.8166 0.3139 0.047 Uiso 1 1 calc R
C11 C 0.6393(3) 0.7963(3) 0.3412(3) 0.0588(9) Uani 1 1 d .
H11A H 0.6257 0.8380 0.3995 0.088 Uiso 1 1 calc R
H11B H 0.6652 0.6940 0.3929 0.088 Uiso 1 1 calc R
H11C H 0.5560 0.8232 0.2862 0.088 Uiso 1 1 calc R
C12 C 0.7744(4) 0.7836(4) 0.1639(4) 0.0679(10) Uani 1 1 d .
H12A H 0.8466 0.8171 0.1106 0.102 Uiso 1 1 calc R
H12B H 0.6922 0.8110 0.1072 0.102 Uiso 1 1 calc R
H12C H 0.7998 0.6813 0.2155 0.102 Uiso 1 1 calc R
C13 C 1.0131(2) 0.9440(2) 0.2949(2) 0.0247(5) Uani 1 1 d .
C14 C 1.0451(2) 0.9338(3) 0.1798(2) 0.0318(6) Uani 1 1 d .
H14A H 0.9825 0.9827 0.1046 0.038 Uiso 1 1 calc R
C15 C 1.1648(3) 0.8545(3) 0.1771(2) 0.0374(6) Uani 1 1 d .
H15A H 1.1858 0.8489 0.1000 0.045 Uiso 1 1 calc R
C16 C 1.2566(2) 0.7816(3) 0.2878(3) 0.0371(6) Uani 1 1 d .
H16A H 1.3404 0.7257 0.2876 0.045 Uiso 1 1 calc R
C17 C 1.2219(2) 0.7930(3) 0.3973(2) 0.0319(6) Uani 1 1 d .
C18 C 1.3150(3) 0.7145(4) 0.5213(3) 0.0559(8) Uani 1 1 d .
H18A H 1.2743 0.7358 0.5882 0.084 Uiso 1 1 calc R
H18B H 1.4005 0.7432 0.5049 0.084 Uiso 1 1 calc R
H18C H 1.3306 0.6136 0.5515 0.084 Uiso 1 1 calc R
C19 C 0.9145(4) 0.5219(4) 0.6406(4) 0.0684(10) Uani 1 1 d .
H19A H 0.9344 0.4260 0.6527 0.103 Uiso 1 1 calc R
H19B H 0.9864 0.5332 0.6868 0.103 Uiso 1 1 calc R
H19C H 0.9078 0.5884 0.5476 0.103 Uiso 1 1 calc R
C20 C 0.7857(3) 0.5491(3) 0.6933(3) 0.0526(8) Uani 1 1 d .
H20A H 0.7126 0.5373 0.6475 0.063 Uiso 1 1 calc R
H20B H 0.7914 0.4817 0.7871 0.063 Uiso 1 1 calc R
C21 C 0.6310(3) 0.7269(3) 0.7132(3) 0.0546(8) Uani 1 1 d .
H21A H 0.6283 0.6660 0.8075 0.065 Uiso 1 1 calc R
H21B H 0.5604 0.7145 0.6652 0.065 Uiso 1 1 calc R
C22 C 0.6058(4) 0.8759(4) 0.6845(4) 0.0871(13) Uani 1 1 d .
H22A H 0.5178 0.9027 0.7105 0.131 Uiso 1 1 calc R
H22B H 0.6077 0.9357 0.5909 0.131 Uiso 1 1 calc R
H22C H 0.6754 0.8873 0.7330 0.131 Uiso 1 1 calc R
N1 N 0.90098(19) 1.02253(19) 0.30766(17) 0.0250(4) Uani 1 1 d .
N2 N 1.10541(19) 0.8721(2) 0.40292(18) 0.0282(5) Uani 1 1 d .

loop_
_atom_site_aniso_label
_atom_site_aniso_U_11
_atom_site_aniso_U_22
_atom_site_aniso_U_33
_atom_site_aniso_U_23
_atom_site_aniso_U_13
_atom_site_aniso_U_12
K1 0.0370(4) 0.0335(3) 0.0282(3) -0.0155(2) 0.0052(2) -0.0152(2)
O1 0.0349(10) 0.0392(11) 0.0484(11) -0.0190(9) 0.0086(8) -0.0126(8)
C1 0.0257(12) 0.0282(12) 0.0214(10) -0.0144(10) 0.0039(9) -0.0026(10)
C2 0.0241(12) 0.0323(13) 0.0313(12) -0.0193(11) 0.0020(9) -0.0021(10)
C3 0.0294(13) 0.0453(16) 0.0375(13) -0.0243(12) -0.0013(11) -0.0073(12)
C4 0.0283(14) 0.0458(16) 0.0323(13) -0.0152(12) -0.0058(11) 0.0006(12)
C5 0.0352(14) 0.0297(13) 0.0301(12) -0.0110(11) -0.0007(11) 0.0031(11)
C6 0.0337(13) 0.0288(13) 0.0258(11) -0.0143(10) 0.0025(10) -0.0036(11)
C7 0.0514(17) 0.0244(13) 0.0342(13) -0.0122(11) -0.0066(12) -0.0061(12)
C8 0.0541(18) 0.0382(16) 0.0454(16) -0.0114(13) 0.0021(13) -0.0217(14)
C9 0.086(2) 0.0287(15) 0.0603(19) -0.0199(14) -0.0203(17) -0.0010(16)
C10 0.0356(15) 0.0322(14) 0.0529(16) -0.0234(13) -0.0056(12) -0.0068(12)
C11 0.0494(19) 0.0427(18) 0.069(2) -0.0113(16) -0.0016(16) -0.0174(15)
C12 0.070(2) 0.054(2) 0.097(3) -0.055(2) -0.014(2) -0.0008(17)
C13 0.0266(12) 0.0230(12) 0.0262(11) -0.0121(10) 0.0019(9) -0.0080(10)
C14 0.0333(14) 0.0364(14) 0.0257(12) -0.0163(11) 0.0010(10) -0.0039(11)
C15 0.0372(15) 0.0463(16) 0.0331(13) -0.0230(12) 0.0089(11) -0.0083(12)
C16 0.0246(13) 0.0408(15) 0.0473(15) -0.0239(13) 0.0062(11) -0.0028(11)
C17 0.0274(13) 0.0312(13) 0.0357(13) -0.0149(11) -0.0003(10) -0.0057(11)
C18 0.0356(16) 0.069(2) 0.0473(17) -0.0231(16) -0.0117(13) 0.0097(15)
C19 0.073(2) 0.047(2) 0.082(3) -0.0328(19) 0.005(2) -0.0033(17)
C20 0.068(2) 0.0383(17) 0.0494(17) -0.0150(14) 0.0020(15) -0.0209(15)
C21 0.0368(16) 0.069(2) 0.0452(16) -0.0160(16) 0.0119(13) -0.0144(15)
C22 0.077(3) 0.072(3) 0.088(3) -0.028(2) 0.041(2) 0.006(2)
N1 0.0280(11) 0.0239(10) 0.0245(9) -0.0134(8) -0.0002(8) -0.0041(8)
N2 0.0268(11) 0.0309(11) 0.0267(10) -0.0138(9) -0.0004(8) -0.0054(9)

loop_
_atom_type_symbol
_atom_type_description
_atom_type_scat_dispersion_real
_atom_type_scat_dispersion_imag
_atom_type_scat_source
C C 0.0033 0.0016 'International Tables Vol C Tables 4.2.6.8 and 6.1.1.4'
H H 0.0000 0.0000 'International Tables Vol C Tables 4.2.6.8 and 6.1.1.4'
N N 0.0061 0.0033 'International Tables Vol C Tables 4.2.6.8 and 6.1.1.4'
O O 0.0106 0.0060 'International Tables Vol C Tables 4.2.6.8 and 6.1.1.4'
K K 0.2009 0.2494 'International Tables Vol C Tables 4.2.6.8 and 6.1.1.4'

loop_
_geom_angle_atom_site_label_1
_geom_angle_atom_site_label_2
_geom_angle_atom_site_label_3
_geom_angle
_geom_angle_site_symmetry_1
_geom_angle_site_symmetry_3
O1 K1 N1 115.88(6) . .
O1 K1 N2 122.51(6) . .
N1 K1 N2 48.39(5) . .
O1 K1 N2 129.19(6) . 2_776
N1 K1 N2 92.17(5) . 2_776
N2 K1 N2 107.94(5) . 2_776
O1 K1 N1 134.76(5) . 2_776
N1 K1 N1 109.36(4) . 2_776
N2 K1 N1 87.78(5) . 2_776
N2 K1 N1 46.11(5) 2_776 2_776
O1 K1 C13 126.07(6) . 2_776
N1 K1 C13 111.53(6) . 2_776
N2 K1 C13 107.66(6) . 2_776
N2 K1 C13 25.67(5) 2_776 2_776
N1 K1 C13 24.85(5) 2_776 2_776
O1 K1 C13 116.75(6) . .
N1 K1 C13 24.35(5) . .
N2 K1 C13 25.21(5) . .
N2 K1 C13 105.95(6) 2_776 .
N1 K1 C13 104.32(5) 2_776 .
C13 K1 C13 117.08(4) 2_776 .
O1 K1 K1 173.84(5) . 2_776
N1 K1 K1 57.96(4) . 2_776
N2 K1 K1 54.21(4) . 2_776
N2 K1 K1 53.74(4) 2_776 2_776
N1 K1 K1 51.40(4) 2_776 2_776
C13 K1 K1 59.25(4) 2_776 2_776
C13 K1 K1 57.83(4) . 2_776
O1 K1 C8 76.19(6) . 2_776
N1 K1 C8 162.59(7) . 2_776
N2 K1 C8 115.03(6) . 2_776
N2 K1 C8 88.69(6) 2_776 2_776
N1 K1 C8 59.84(6) 2_776 2_776
C13 K1 C8 65.09(6) 2_776 2_776
C13 K1 C8 140.01(7) . 2_776
K1 K1 C8 109.82(5) 2_776 2_776
O1 K1 C7 92.80(6) . 2_776
N1 K1 C7 137.05(6) . 2_776
N2 K1 C7 89.70(6) . 2_776
N2 K1 C7 93.12(5) 2_776 2_776
N1 K1 C7 51.08(5) 2_776 2_776
C13 K1 C7 67.48(6) 2_776 2_776
C13 K1 C7 114.88(6) . 2_776
K1 K1 C7 92.40(5) 2_776 2_776
C8 K1 C7 25.62(7) 2_776 2_776
C20 O1 C21 112.5(2) . .
C20 O1 K1 128.70(17) . .
C21 O1 K1 118.83(17) . .
N1 C1 C2 122.3(2) . .
N1 C1 C6 118.88(19) . .
C2 C1 C6 118.6(2) . .
C3 C2 C1 119.1(2) . .
C3 C2 C10 118.8(2) . .
C1 C2 C10 122.0(2) . .
C4 C3 C2 122.1(2) . .
C3 C4 C5 119.4(2) . .
C4 C5 C6 120.9(2) . .
C5 C6 C1 119.8(2) . .
C5 C6 C7 121.1(2) . .
C1 C6 C7 119.1(2) . .
C6 C7 C9 114.4(2) . .
C6 C7 C8 110.6(2) . .
C9 C7 C8 110.2(2) . .
C6 C7 K1 114.15(14) . 2_776
C9 C7 K1 124.93(16) . 2_776
C8 C7 K1 74.57(14) . 2_776
C7 C8 K1 79.81(14) . 2_776
C2 C10 C11 111.3(2) . .
C2 C10 C12 111.8(2) . .
C11 C10 C12 110.6(3) . .
N1 C13 N2 115.35(18) . .
N1 C13 C14 125.8(2) . .
N2 C13 C14 118.8(2) . .
N1 C13 K1 70.27(11) . 2_776
N2 C13 K1 63.74(11) . 2_776
C14 C13 K1 134.49(16) . 2_776
N1 C13 K1 58.35(11) . .
N2 C13 K1 61.20(11) . .
C14 C13 K1 162.13(16) . .
K1 C13 K1 62.92(4) 2_776 .
C15 C14 C13 120.4(2) . .
C14 C15 C16 119.9(2) . .
C17 C16 C15 118.0(2) . .
N2 C17 C16 123.7(2) . .
N2 C17 C18 115.4(2) . .
C16 C17 C18 120.9(2) . .
O1 C20 C19 108.8(2) . .
O1 C21 C22 109.5(3) . .
C13 N1 C1 118.80(17) . .
C13 N1 K1 97.31(13) . .
C1 N1 K1 133.23(14) . .
C13 N1 K1 84.88(12) . 2_776
C1 N1 K1 136.28(13) . 2_776
K1 N1 K1 70.64(4) . 2_776
C17 N2 C13 119.11(19) . .
C17 N2 K1 141.44(15) . .
C13 N2 K1 93.59(13) . .
C17 N2 K1 123.20(14) . 2_776
C13 N2 K1 90.59(12) . 2_776
K1 N2 K1 72.06(5) . 2_776

loop_
_geom_bond_atom_site_label_1
_geom_bond_atom_site_label_2
_geom_bond_distance
_geom_bond_site_symmetry_2
K1 O1 2.7040(18) .
K1 N1 2.7716(18) .
K1 N2 2.836(2) .
K1 N2 2.853(2) 2_776
K1 N1 3.0062(18) 2_776
K1 C13 3.181(2) 2_776
K1 C13 3.230(2) .
K1 K1 3.3460(10) 2_776
K1 C8 3.432(3) 2_776
K1 C7 3.504(3) 2_776
O1 C20 1.419(3) .
O1 C21 1.420(3) .
C1 N1 1.412(3) .
C1 C2 1.413(3) .
C1 C6 1.417(3) .
C2 C3 1.392(3) .
C2 C10 1.516(3) .
C3 C4 1.369(4) .
C4 C5 1.381(4) .
C5 C6 1.393(3) .
C6 C7 1.518(3) .
C7 C9 1.526(4) .
C7 C8 1.539(4) .
C7 K1 3.504(3) 2_776
C8 K1 3.432(3) 2_776
C10 C11 1.525(4) .
C10 C12 1.536(4) .
C13 N1 1.342(3) .
C13 N2 1.378(3) .
C13 C14 1.428(3) .
C13 K1 3.181(2) 2_776
C14 C15 1.362(3) .
C15 C16 1.396(3) .
C16 C17 1.376(4) .
C17 N2 1.347(3) .
C17 C18 1.509(3) .
C19 C20 1.483(5) .
C21 C22 1.488(5) .
N1 K1 3.0062(18) 2_776
N2 K1 2.853(2) 2_776
